data_4060484
loop_
_publ_author_name
'Vojtech Jancik'
'Leslie W. Pineda'
'A. Claudia St\"uckl'
'Herbert W. Roesky'
'Regine Herbst-Irmer'

_journal_name_full Organometallics
_journal_paper_doi 10.1021/om049400b
_journal_year 2005
_chemical_formula_moiety 'C40 H63 I N2 Ti'
_chemical_formula_sum 'C40 H63 I N2 Ti'
_chemical_formula_weight 746.72
_space_group_IT_number 14
_space_group_name_Hall '-P 2yn'
_symmetry_cell_setting monoclinic
_symmetry_space_group_name_Hall '-P 2yn'
_symmetry_space_group_name_H-M 'P 1 21/n 1'
_cell_angle_alpha 90.00
_cell_angle_beta 96.526(4)
_cell_angle_gamma 90.00
_cell_formula_units_Z 4
_cell_length_a 10.6183(16)
_cell_length_b 17.360(3)
_cell_length_c 21.862(3)
_cell_measurement_temperature 115(2)
_cell_volume 4003.7(11)
_diffrn_ambient_temperature 115(2)
_exptl_crystal_density_diffrn 1.239
_cod_depositor_comments
;
The following automatic conversions were performed:
'_symmetry_cell_setting' value 'Monoclinic' changed to 'monoclinic'
according to '/home/saulius/struct/CIF-dictionaries/cif_core.dic'
dictionary named 'cif_core.dic' version 2.4.1 from 2010-06-29.

Automatic conversion script
Id: cif_fix_enum 1527 2010-12-29 10:47:43Z saulius 
;
_cod_original_sg_symbol_H-M 'P 21/n'
_cod_database_code 4060484

loop_
_symmetry_equiv_pos_as_xyz
'x, y, z'
'-x+1/2, y+1/2, -z+1/2'
'-x, -y, -z'
'x-1/2, -y-1/2, z-1/2'

loop_
_atom_site_label
_atom_site_type_symbol
_atom_site_fract_x
_atom_site_fract_y
_atom_site_fract_z
_atom_site_U_iso_or_equiv
_atom_site_adp_type
_atom_site_occupancy
_atom_site_symmetry_multiplicity
_atom_site_calc_flag
_atom_site_refinement_flags
_atom_site_disorder_assembly
_atom_site_disorder_group
I1 I 0.17723(4) 0.85250(3) 0.074330(18) 0.05358(16) Uani 1 1 d . . .
Ti2 Ti -0.03622(7) 0.79384(5) 0.11202(4) 0.0243(2) Uani 1 1 d . . .
N7 N -0.1297(3) 0.8659(2) 0.16152(16) 0.0240(8) Uani 1 1 d . . .
N8 N -0.1888(3) 0.7681(2) 0.04828(16) 0.0220(8) Uani 1 1 d . . .
C9 C -0.3055(5) 0.6439(3) 0.0406(2) 0.0329(11) Uani 1 1 d . . .
C10 C -0.2104(4) 0.6915(3) 0.0218(2) 0.0263(10) Uani 1 1 d . . .
C11 C -0.2067(5) 0.9037(3) 0.0590(2) 0.0293(11) Uani 1 1 d . . .
H11 H -0.2105 0.9473 0.0327 0.035 Uiso 1 1 calc R . .
C12 C -0.2567(5) 0.8615(3) 0.2486(2) 0.0354(12) Uani 1 1 d . . .
C14 C -0.2398(4) 0.8332(3) 0.0266(2) 0.0255(10) Uani 1 1 d . . .
C15 C -0.1703(5) 0.9223(3) 0.1206(2) 0.0298(11) Uani 1 1 d . . .
C16 C -0.3774(5) 0.8464(4) 0.2057(3) 0.0458(15) Uani 1 1 d . . .
H16 H -0.3515 0.8365 0.1638 0.055 Uiso 1 1 calc R . .
C17 C -0.2621(6) 0.8655(4) 0.3116(3) 0.0490(16) Uani 1 1 d . . .
H17 H -0.3421 0.8617 0.3269 0.059 Uiso 1 1 calc R . .
C18 C -0.1376(4) 0.8691(3) 0.2266(2) 0.0263(10) Uani 1 1 d . . .
C19 C -0.0265(4) 0.8765(3) 0.2678(2) 0.0282(11) Uani 1 1 d . . .
C20 C -0.1478(6) 0.5916(3) -0.0440(2) 0.0431(14) Uani 1 1 d . . .
H20 H -0.0938 0.5732 -0.0726 0.052 Uiso 1 1 calc R . .
C21 C -0.3924(5) 0.6668(3) 0.0882(2) 0.0379(13) Uani 1 1 d . . .
H21 H -0.3703 0.7203 0.1025 0.045 Uiso 1 1 calc R . .
C22 C 0.1031(5) 0.8842(3) 0.2469(2) 0.0376(13) Uani 1 1 d . . .
H22 H 0.0946 0.8815 0.2010 0.045 Uiso 1 1 calc R . .
C23 C -0.0381(5) 0.8795(3) 0.3309(2) 0.0373(12) Uani 1 1 d . . .
H23 H 0.0359 0.8849 0.3594 0.045 Uiso 1 1 calc R . .
C24 C -0.3770(5) 0.7731(3) -0.0692(2) 0.0424(14) Uani 1 1 d . . .
H24A H -0.4381 0.7880 -0.1042 0.064 Uiso 1 1 calc R . .
H24B H -0.4153 0.7344 -0.0444 0.064 Uiso 1 1 calc R . .
H24C H -0.3012 0.7514 -0.0844 0.064 Uiso 1 1 calc R . .
C25 C -0.0328(6) 0.7290(4) -0.1077(2) 0.0478(15) Uani 1 1 d . . .
H25A H -0.0391 0.6804 -0.1307 0.072 Uiso 1 1 calc R . .
H25B H 0.0414 0.7579 -0.1178 0.072 Uiso 1 1 calc R . .
H25C H -0.1095 0.7596 -0.1187 0.072 Uiso 1 1 calc R . .
C26 C -0.1281(5) 0.6651(3) -0.0195(2) 0.0312(11) Uani 1 1 d . . .
C27 C -0.0188(5) 0.7118(3) -0.0386(2) 0.0348(12) Uani 1 1 d . . .
H27 H -0.0174 0.7622 -0.0164 0.042 Uiso 1 1 calc R . .
C28 C -0.1632(6) 1.0108(3) 0.1347(3) 0.0478(15) Uani 1 1 d . . .
C30 C -0.3398(6) 0.8444(3) -0.0293(3) 0.0443(14) Uani 1 1 d . . .
C31 C -0.4658(7) 0.9145(5) 0.2001(4) 0.095(3) Uani 1 1 d . . .
H31A H -0.4946 0.9254 0.2403 0.143 Uiso 1 1 calc R . .
H31B H -0.5391 0.9029 0.1701 0.143 Uiso 1 1 calc R . .
H31C H -0.4212 0.9596 0.1863 0.143 Uiso 1 1 calc R . .
C32 C -0.3752(7) 0.6126(4) 0.1440(3) 0.065(2) Uani 1 1 d . . .
H32A H -0.3912 0.5594 0.1303 0.098 Uiso 1 1 calc R . .
H32B H -0.4350 0.6268 0.1731 0.098 Uiso 1 1 calc R . .
H32C H -0.2883 0.6169 0.1643 0.098 Uiso 1 1 calc R . .
C34 C -0.0348(8) 1.0383(4) 0.1143(3) 0.071(2) Uani 1 1 d . . .
H34A H -0.0359 1.0310 0.0698 0.107 Uiso 1 1 calc R . .
H34B H 0.0346 1.0082 0.1359 0.107 Uiso 1 1 calc R . .
H34C H -0.0223 1.0930 0.1243 0.107 Uiso 1 1 calc R . .
C35 C 0.1097(6) 0.6717(4) -0.0202(3) 0.0565(17) Uani 1 1 d . . .
H35A H 0.1209 0.6628 0.0243 0.085 Uiso 1 1 calc R . .
H35B H 0.1785 0.7046 -0.0316 0.085 Uiso 1 1 calc R . .
H35C H 0.1114 0.6223 -0.0418 0.085 Uiso 1 1 calc R . .
C36 C -0.3193(6) 0.5707(3) 0.0140(3) 0.0469(15) Uani 1 1 d . . .
H36 H -0.3840 0.5374 0.0252 0.056 Uiso 1 1 calc R . .
C37 C -0.2411(6) 0.5458(3) -0.0282(3) 0.0511(16) Uani 1 1 d . . .
H37 H -0.2532 0.4961 -0.0461 0.061 Uiso 1 1 calc R . .
C42 C -0.1551(6) 0.8748(4) 0.3525(2) 0.0482(15) Uani 1 1 d . . .
H42 H -0.1615 0.8781 0.3955 0.058 Uiso 1 1 calc R . .
C43 C -0.4440(6) 0.7749(4) 0.2244(3) 0.0612(19) Uani 1 1 d . . .
H43A H -0.3829 0.7326 0.2311 0.092 Uiso 1 1 calc R . .
H43B H -0.5109 0.7607 0.1917 0.092 Uiso 1 1 calc R . .
H43C H -0.4816 0.7849 0.2625 0.092 Uiso 1 1 calc R . .
C47 C -0.2683(8) 1.0547(4) 0.0996(3) 0.070(2) Uani 1 1 d . . .
H47A H -0.2622 1.0496 0.0554 0.105 Uiso 1 1 calc R . .
H47B H -0.2619 1.1092 0.1113 0.105 Uiso 1 1 calc R . .
H47C H -0.3498 1.0341 0.1090 0.105 Uiso 1 1 calc R . .
C48 C -0.2981(10) 0.9022(4) -0.0728(3) 0.103(4) Uani 1 1 d . . .
H48A H -0.3025 0.9538 -0.0550 0.154 Uiso 1 1 calc R . .
H48B H -0.3535 0.8997 -0.1118 0.154 Uiso 1 1 calc R . .
H48C H -0.2106 0.8912 -0.0803 0.154 Uiso 1 1 calc R . .
C49 C -0.1643(7) 1.0332(3) 0.2029(3) 0.0534(17) Uani 1 1 d . . .
H49A H -0.1677 1.0895 0.2064 0.080 Uiso 1 1 calc R . .
H49B H -0.0871 1.0140 0.2269 0.080 Uiso 1 1 calc R . .
H49C H -0.2387 1.0106 0.2186 0.080 Uiso 1 1 calc R . .
C51 C 0.1630(7) 0.9613(5) 0.2670(4) 0.085(3) Uani 1 1 d . . .
H51A H 0.1090 1.0034 0.2493 0.128 Uiso 1 1 calc R . .
H51B H 0.2469 0.9653 0.2527 0.128 Uiso 1 1 calc R . .
H51C H 0.1716 0.9649 0.3121 0.128 Uiso 1 1 calc R . .
C53 C 0.1924(6) 0.8230(5) 0.2721(4) 0.085(3) Uani 1 1 d . . .
H53A H 0.2033 0.8258 0.3172 0.128 Uiso 1 1 calc R . .
H53B H 0.2746 0.8303 0.2566 0.128 Uiso 1 1 calc R . .
H53C H 0.1581 0.7724 0.2592 0.128 Uiso 1 1 calc R . .
C64 C -0.5299(6) 0.6653(5) 0.0618(3) 0.070(2) Uani 1 1 d . . .
H64A H -0.5439 0.7028 0.0282 0.106 Uiso 1 1 calc R . .
H64B H -0.5832 0.6785 0.0940 0.106 Uiso 1 1 calc R . .
H64C H -0.5520 0.6136 0.0460 0.106 Uiso 1 1 calc R . .
C3 C -0.0015(5) 0.7038(3) 0.1533(2) 0.0330(11) Uani 1 1 d . . .
H3 H -0.0777 0.6999 0.1721 0.040 Uiso 1 1 calc R . .
C4 C 0.0609(6) 0.6312(4) 0.1791(3) 0.0501(16) Uani 1 1 d . . .
C5 C 0.0396(7) 0.6188(4) 0.2466(3) 0.0606(18) Uani 1 1 d . . .
H5A H 0.0806 0.6604 0.2718 0.091 Uiso 1 1 calc R . .
H5B H 0.0761 0.5692 0.2609 0.091 Uiso 1 1 calc R . .
H5C H -0.0516 0.6188 0.2502 0.091 Uiso 1 1 calc R . .
C1 C 0.0074(7) 0.5623(4) 0.1424(3) 0.066(2) Uani 1 1 d . . .
H1A H -0.0825 0.5564 0.1476 0.098 Uiso 1 1 calc R . .
H1B H 0.0537 0.5158 0.1571 0.098 Uiso 1 1 calc R . .
H1C H 0.0165 0.5702 0.0987 0.098 Uiso 1 1 calc R . .
C2 C 0.2035(7) 0.6390(5) 0.1739(4) 0.087(3) Uani 1 1 d . . .
H2A H 0.2162 0.6524 0.1315 0.130 Uiso 1 1 calc R . .
H2B H 0.2459 0.5901 0.1851 0.130 Uiso 1 1 calc R . .
H2C H 0.2394 0.6796 0.2018 0.130 Uiso 1 1 calc R . .
C6 C -0.4601(7) 0.8724(5) -0.0024(4) 0.099(3) Uani 1 1 d . . .
H6A H -0.4498 0.9266 0.0097 0.148 Uiso 1 1 calc R . .
H6B H -0.4732 0.8413 0.0338 0.148 Uiso 1 1 calc R . .
H6C H -0.5336 0.8671 -0.0335 0.148 Uiso 1 1 calc R . .

loop_
_atom_site_aniso_label
_atom_site_aniso_U_11
_atom_site_aniso_U_22
_atom_site_aniso_U_33
_atom_site_aniso_U_23
_atom_site_aniso_U_13
_atom_site_aniso_U_12
I1 0.0450(2) 0.0774(3) 0.0402(2) -0.0003(2) 0.01287(17) -0.0162(2)
Ti2 0.0202(4) 0.0336(5) 0.0191(4) 0.0029(4) 0.0026(3) 0.0016(4)
N7 0.025(2) 0.032(2) 0.0146(17) -0.0002(16) -0.0013(15) 0.0000(17)
N8 0.023(2) 0.024(2) 0.0187(18) -0.0018(16) 0.0046(15) 0.0022(16)
C9 0.040(3) 0.032(3) 0.028(3) -0.006(2) 0.008(2) -0.003(2)
C10 0.027(2) 0.029(3) 0.023(2) -0.002(2) 0.0038(19) 0.000(2)
C11 0.041(3) 0.024(3) 0.021(2) 0.0035(19) -0.006(2) 0.003(2)
C12 0.030(3) 0.047(3) 0.029(3) -0.006(2) 0.002(2) -0.002(2)
C14 0.025(2) 0.032(3) 0.019(2) 0.0000(19) 0.0007(18) 0.004(2)
C15 0.030(3) 0.029(3) 0.028(3) 0.001(2) -0.003(2) 0.001(2)
C16 0.023(3) 0.074(4) 0.041(3) -0.018(3) 0.006(2) -0.004(3)
C17 0.041(3) 0.076(5) 0.033(3) -0.012(3) 0.016(2) -0.014(3)
C18 0.025(2) 0.034(3) 0.019(2) -0.0024(19) -0.0005(18) -0.004(2)
C19 0.030(3) 0.036(3) 0.018(2) 0.0024(19) 0.0003(19) -0.004(2)
C20 0.056(4) 0.042(3) 0.032(3) -0.007(3) 0.011(3) 0.010(3)
C21 0.040(3) 0.037(3) 0.039(3) -0.004(2) 0.016(2) -0.011(2)
C22 0.026(3) 0.057(4) 0.028(3) 0.007(2) -0.001(2) -0.011(2)
C23 0.039(3) 0.046(3) 0.025(3) 0.004(2) -0.005(2) -0.005(2)
C24 0.042(3) 0.050(4) 0.030(3) -0.010(2) -0.014(2) 0.006(3)
C25 0.047(3) 0.064(4) 0.035(3) 0.001(3) 0.013(3) -0.009(3)
C26 0.035(3) 0.036(3) 0.022(2) -0.001(2) 0.003(2) 0.006(2)
C27 0.028(3) 0.049(3) 0.028(3) -0.009(2) 0.007(2) 0.002(2)
C28 0.077(4) 0.029(3) 0.034(3) -0.006(2) -0.009(3) 0.000(3)
C30 0.050(3) 0.039(3) 0.038(3) -0.007(3) -0.020(3) 0.010(3)
C31 0.041(4) 0.099(7) 0.135(8) -0.012(6) -0.029(5) 0.006(4)
C32 0.094(6) 0.054(4) 0.055(4) 0.004(3) 0.038(4) -0.002(4)
C34 0.109(6) 0.038(4) 0.067(5) -0.003(3) 0.011(4) -0.025(4)
C35 0.040(3) 0.085(5) 0.045(4) -0.008(3) 0.007(3) 0.015(3)
C36 0.064(4) 0.036(3) 0.043(3) -0.004(3) 0.014(3) -0.017(3)
C37 0.086(5) 0.024(3) 0.046(4) -0.012(3) 0.017(3) -0.002(3)
C42 0.052(4) 0.075(4) 0.019(3) -0.004(3) 0.012(2) -0.009(3)
C43 0.044(4) 0.083(5) 0.058(4) -0.032(4) 0.012(3) -0.018(3)
C47 0.114(6) 0.042(4) 0.047(4) -0.011(3) -0.021(4) 0.033(4)
C48 0.205(10) 0.052(5) 0.036(4) 0.012(3) -0.051(5) -0.044(6)
C49 0.088(5) 0.029(3) 0.038(3) -0.012(2) -0.013(3) 0.001(3)
C51 0.056(5) 0.098(6) 0.102(6) 0.002(5) 0.009(4) -0.034(4)
C53 0.035(4) 0.116(7) 0.105(7) 0.041(5) 0.012(4) 0.019(4)
C64 0.041(4) 0.112(6) 0.061(4) -0.016(4) 0.017(3) -0.013(4)
C3 0.028(3) 0.043(3) 0.028(3) 0.007(2) 0.008(2) 0.005(2)
C4 0.059(4) 0.057(4) 0.036(3) 0.016(3) 0.012(3) 0.023(3)
C5 0.082(5) 0.067(4) 0.031(3) 0.020(3) 0.002(3) 0.008(4)
C1 0.100(6) 0.048(4) 0.051(4) 0.012(3) 0.020(4) 0.035(4)
C2 0.061(5) 0.121(7) 0.083(6) 0.052(5) 0.027(4) 0.047(5)
C6 0.074(5) 0.102(6) 0.106(7) -0.066(5) -0.045(5) 0.052(5)

loop_
_geom_bond_atom_site_label_1
_geom_bond_atom_site_label_2
_geom_bond_distance
_geom_bond_site_symmetry_2
_geom_bond_publ_flag
I1 Ti2 2.6976(9) . ?
Ti2 C3 1.822(5) . ?
Ti2 N7 1.991(4) . ?
Ti2 N8 2.063(4) . ?
Ti2 C15 2.664(5) . ?
N7 C15 1.363(6) . ?
N7 C18 1.435(6) . ?
N8 C14 1.318(6) . ?
N8 C10 1.457(6) . ?
C9 C36 1.399(7) . ?
C9 C10 1.402(7) . ?
C9 C21 1.520(7) . ?
C10 C26 1.403(6) . ?
C11 C15 1.395(6) . ?
C11 C14 1.438(6) . ?
C12 C17 1.387(7) . ?
C12 C18 1.410(7) . ?
C12 C16 1.522(7) . ?
C14 C30 1.538(6) . ?
C15 C28 1.567(7) . ?
C16 C31 1.507(9) . ?
C16 C43 1.508(9) . ?
C17 C42 1.374(8) . ?
C18 C19 1.406(6) . ?
C19 C23 1.400(7) . ?
C19 C22 1.504(7) . ?
C20 C37 1.347(8) . ?
C20 C26 1.390(7) . ?
C21 C64 1.508(8) . ?
C21 C32 1.535(8) . ?
C22 C53 1.488(9) . ?
C22 C51 1.525(9) . ?
C23 C42 1.381(8) . ?
C24 C30 1.539(7) . ?
C25 C27 1.529(7) . ?
C26 C27 1.514(7) . ?
C27 C35 1.544(8) . ?
C28 C47 1.490(8) . ?
C28 C49 1.541(8) . ?
C28 C34 1.556(9) . ?
C30 C48 1.485(9) . ?
C30 C6 1.544(10) . ?
C36 C37 1.378(8) . ?
C3 C4 1.503(7) . ?
C4 C1 1.514(9) . ?
C4 C5 1.533(8) . ?
C4 C2 1.538(9) . ?
